data_4032904
loop_
_publ_author_name
'Chang, Meng-Yang'
'Chen, Han-Yu'
'Wang, Heui-Sin'

_publ_section_title
;
 Regiocontrolled Synthesis of \a-Sulfonylmethyl o-Nitrostyrenes via
 ZnI2-Mediated Sulfonylation and AgNO2/Pd(PPh3)4-Promoted o-Nitration.
;
_journal_issue 19
_journal_name_full 'The Journal of organic chemistry'
_journal_page_first 10601
_journal_page_last 10610
_journal_paper_doi 10.1021/acs.joc.7b02311
_journal_volume 82
_journal_year 2017
_chemical_formula_sum 'C15 H13 Cl O3 S'
_chemical_formula_weight 308.76
_chemical_name_systematic
;
 ?
;
_space_group_crystal_system monoclinic
_space_group_IT_number 14
_space_group_name_Hall '-P 2yn'
_space_group_name_H-M_alt 'P 1 21/n 1'
_symmetry_space_group_name_Hall '-P 2yn'
_symmetry_space_group_name_H-M 'P 1 21/n 1'
_atom_sites_solution_hydrogens geom
_audit_creation_method SHELXL-2013
_cell_angle_alpha 90
_cell_angle_beta 90.107(10)
_cell_angle_gamma 90
_cell_formula_units_Z 4
_cell_length_a 5.676(2)
_cell_length_b 9.256(4)
_cell_length_c 27.339(12)
_cell_measurement_reflns_used 1691
_cell_measurement_temperature 296(2)
_cell_measurement_theta_max 22.2377
_cell_measurement_theta_min 2.6576
_cell_volume 1436.3(10)
_computing_cell_refinement 'SAINT V8.34A (Bruker AXS Inc., 2013)'
_computing_data_collection 'APEX2 (Bruker AXS, 2010)'
_computing_data_reduction 'SAINT V8.34A (Bruker AXS Inc., 2013)'
_computing_molecular_graphics 'SHELXTL (Sheldrick, 2008)'
_computing_publication_material SHELXTL
_computing_structure_refinement 'SHELXL-2013 (Sheldrick, 2013)'
_diffrn_ambient_temperature 296(2)
_diffrn_detector_area_resol_mean 8.3333
_diffrn_measured_fraction_theta_full 0.987
_diffrn_measured_fraction_theta_max 0.973
_diffrn_measurement_device_type 'Bruker APEX-II CCD'
_diffrn_measurement_method '\f and \w scans'
_diffrn_radiation_type MoK\a
_diffrn_radiation_wavelength 0.71073
_diffrn_reflns_av_R_equivalents 0.0595
_diffrn_reflns_av_unetI/netI 0.0723
_diffrn_reflns_Laue_measured_fraction_full 0.987
_diffrn_reflns_Laue_measured_fraction_max 0.973
_diffrn_reflns_limit_h_max 7
_diffrn_reflns_limit_h_min -7
_diffrn_reflns_limit_k_max 11
_diffrn_reflns_limit_k_min -9
_diffrn_reflns_limit_l_max 34
_diffrn_reflns_limit_l_min -28
_diffrn_reflns_number 9517
_diffrn_reflns_point_group_measured_fraction_full 0.987
_diffrn_reflns_point_group_measured_fraction_max 0.973
_diffrn_reflns_theta_full 25.242
_diffrn_reflns_theta_max 26.533
_diffrn_reflns_theta_min 2.323
_exptl_absorpt_coefficient_mu 0.414
_exptl_absorpt_correction_T_max 0.9485
_exptl_absorpt_correction_T_min 0.6960
_exptl_absorpt_correction_type multi-scan
_exptl_absorpt_process_details 'SADABS V2012/1 (Bruker AXS Inc.)'
_exptl_crystal_colour Colorless
_exptl_crystal_density_diffrn 1.428
_exptl_crystal_density_meas ?
_exptl_crystal_density_method 'not measured'
_exptl_crystal_description Acicular
_exptl_crystal_F_000 640
_exptl_crystal_size_max 0.20
_exptl_crystal_size_mid 0.02
_exptl_crystal_size_min 0.02
_refine_diff_density_max 0.332
_refine_diff_density_min -0.288
_refine_diff_density_rms 0.062
_refine_ls_extinction_method none
_refine_ls_goodness_of_fit_ref 1.080
_refine_ls_hydrogen_treatment constr
_refine_ls_matrix_type full
_refine_ls_number_parameters 182
_refine_ls_number_reflns 2910
_refine_ls_number_restraints 0
_refine_ls_restrained_S_all 1.080
_refine_ls_R_factor_all 0.1330
_refine_ls_R_factor_gt 0.0676
_refine_ls_shift/su_max 0.002
_refine_ls_shift/su_mean 0.000
_refine_ls_structure_factor_coef Fsqd
_refine_ls_weighting_details 'w=1/[\s^2^(Fo^2^)+(0.0575P)^2^+1.1987P] where P=(Fo^2^+2Fc^2^)/3'
_refine_ls_weighting_scheme calc
_refine_ls_wR_factor_gt 0.1411
_refine_ls_wR_factor_ref 0.1640
_reflns_Friedel_coverage 0.000
_reflns_number_gt 1663
_reflns_number_total 2910
_reflns_threshold_expression 'I > 2\s(I)'
_cod_data_source_file jo7b02311_si_001.cif
_cod_data_source_block 140301_6c
_cod_depositor_comments
;
The following automatic conversions were performed:

'_exptl_crystal_density_meas' value 'not measured' was changed to '?'
- the value is perceived as not measured.

Automatic conversion script
Id: cif_fix_values 4973 2017-02-22 13:04:09Z antanas 

 Adding full bibliography for 4032901--4032905.cif.
;
_cod_original_cell_volume 1436.2(10)
_cod_database_code 4032904
_shelx_space_group_comment
;
The symmetry employed for this shelxl refinement is uniquely defined
by the following loop, which should always be used as a source of
symmetry information in preference to the above space-group names.
They are only intended as comments.
;
_shelxl_version_number 2013-4

loop_
_space_group_symop_operation_xyz
'x, y, z'
'-x+1/2, y+1/2, -z+1/2'
'-x, -y, -z'
'x-1/2, -y-1/2, z-1/2'

loop_
_atom_site_label
_atom_site_type_symbol
_atom_site_fract_x
_atom_site_fract_y
_atom_site_fract_z
_atom_site_U_iso_or_equiv
_atom_site_adp_type
_atom_site_occupancy
_atom_site_site_symmetry_order
_atom_site_calc_flag
_atom_site_refinement_flags_posn
_atom_site_refinement_flags_adp
S1 S 0.83703(18) 0.74325(11) 0.01831(4) 0.0457(3) Uani 1 1 d . .
Cl1 Cl 0.1563(3) 1.06628(17) 0.23020(6) 0.0903(5) Uani 1 1 d . .
O1 O 0.8159(6) 0.8859(3) 0.03894(11) 0.0612(9) Uani 1 1 d . .
O2 O 1.0661(5) 0.6786(3) 0.01554(11) 0.0568(8) Uani 1 1 d . .
C1 C 0.3492(10) 0.7091(6) -0.17792(19) 0.0761(16) Uani 1 1 d . .
H1A H 0.4612 0.7125 -0.2042 0.114 Uiso 1 1 calc R U
H1B H 0.2399 0.7877 -0.1813 0.114 Uiso 1 1 calc R U
H1C H 0.2653 0.6191 -0.1790 0.114 Uiso 1 1 calc R U
C2 C 0.4769(8) 0.7219(5) -0.12963(17) 0.0524(12) Uani 1 1 d . .
C3 C 0.6779(8) 0.6417(5) -0.12021(17) 0.0543(12) Uani 1 1 d . .
H3 H 0.7382 0.5819 -0.1445 0.065 Uiso 1 1 calc R U
C4 C 0.7905(7) 0.6485(5) -0.07556(16) 0.0506(11) Uani 1 1 d . .
H4 H 0.9239 0.5927 -0.0697 0.061 Uiso 1 1 calc R U
C5 C 0.7034(7) 0.7388(4) -0.03958(15) 0.0435(10) Uani 1 1 d . .
C6 C 0.6538(7) 0.6278(4) 0.05392(15) 0.0466(11) Uani 1 1 d . .
H6A H 0.4894 0.6488 0.0473 0.056 Uiso 1 1 calc R U
H6B H 0.6834 0.5277 0.0454 0.056 Uiso 1 1 calc R U
C7 C 0.7078(7) 0.6526(4) 0.10806(16) 0.0470(11) Uani 1 1 d . .
C8 C 0.5627(7) 0.7565(4) 0.13675(15) 0.0430(10) Uani 1 1 d . .
C9 C 0.3593(8) 0.8187(5) 0.11916(18) 0.0579(12) Uani 1 1 d . .
H9 H 0.3077 0.7967 0.0877 0.069 Uiso 1 1 calc R U
C10 C 0.2314(8) 0.9132(6) 0.1475(2) 0.0665(14) Uani 1 1 d . .
H10 H 0.0929 0.9541 0.1357 0.080 Uiso 1 1 calc R U
C11 C 0.3116(8) 0.9459(5) 0.19355(18) 0.0562(12) Uani 1 1 d . .
C12 C 0.3966(8) 0.8124(5) -0.09342(18) 0.0588(13) Uani 1 1 d . .
H12 H 0.2645 0.8692 -0.0995 0.071 Uiso 1 1 calc R U
C13 C 0.5049(7) 0.8217(4) -0.04854(17) 0.0517(11) Uani 1 1 d . .
H13 H 0.4457 0.8828 -0.0245 0.062 Uiso 1 1 calc R U
C14 C 0.5119(9) 0.8856(5) 0.21195(18) 0.0605(13) Uani 1 1 d . .
H14 H 0.5635 0.9089 0.2433 0.073 Uiso 1 1 calc R U
C15 C 0.6364(8) 0.7901(5) 0.18366(17) 0.0556(12) Uani 1 1 d . .
H15 H 0.7720 0.7474 0.1962 0.067 Uiso 1 1 calc R U
O3 O 0.8727(6) 0.5897(3) 0.12636(12) 0.0659(9) Uani 1 1 d . .

loop_
_atom_site_aniso_label
_atom_site_aniso_U_11
_atom_site_aniso_U_22
_atom_site_aniso_U_33
_atom_site_aniso_U_23
_atom_site_aniso_U_13
_atom_site_aniso_U_12
S1 0.0428(6) 0.0426(6) 0.0517(7) -0.0053(5) -0.0070(5) 0.0001(5)
Cl1 0.0947(11) 0.0875(10) 0.0889(12) -0.0138(8) 0.0250(8) 0.0239(8)
O1 0.083(2) 0.0406(17) 0.060(2) -0.0114(15) -0.0032(17) -0.0079(15)
O2 0.0367(15) 0.071(2) 0.062(2) 0.0005(16) -0.0103(14) 0.0022(14)
C1 0.087(4) 0.078(4) 0.063(4) 0.004(3) -0.026(3) 0.001(3)
C2 0.059(3) 0.047(3) 0.050(3) 0.005(2) -0.011(2) -0.003(2)
C3 0.059(3) 0.054(3) 0.050(3) -0.010(2) -0.004(2) 0.003(2)
C4 0.047(2) 0.049(3) 0.056(3) -0.005(2) -0.006(2) 0.014(2)
C5 0.045(2) 0.037(2) 0.049(3) -0.003(2) -0.0031(19) 0.0035(18)
C6 0.042(2) 0.046(2) 0.052(3) -0.006(2) -0.005(2) 0.0014(18)
C7 0.042(2) 0.045(2) 0.055(3) -0.001(2) -0.006(2) 0.0039(19)
C8 0.042(2) 0.042(2) 0.045(3) 0.003(2) -0.0022(19) 0.0011(19)
C9 0.048(3) 0.072(3) 0.053(3) -0.010(2) -0.008(2) 0.003(2)
C10 0.052(3) 0.078(4) 0.069(4) -0.007(3) -0.002(3) 0.017(2)
C11 0.057(3) 0.056(3) 0.056(3) 0.001(2) 0.012(2) 0.003(2)
C12 0.058(3) 0.051(3) 0.067(3) 0.005(2) -0.014(3) 0.017(2)
C13 0.051(3) 0.040(2) 0.063(3) -0.007(2) -0.006(2) 0.012(2)
C14 0.076(3) 0.060(3) 0.045(3) -0.005(2) -0.003(3) 0.006(3)
C15 0.062(3) 0.057(3) 0.048(3) 0.007(2) -0.009(2) 0.013(2)
O3 0.064(2) 0.067(2) 0.067(2) -0.0046(17) -0.0121(17) 0.0250(16)

loop_
_atom_type_symbol
_atom_type_description
_atom_type_scat_dispersion_real
_atom_type_scat_dispersion_imag
_atom_type_scat_source
C C 0.0033 0.0016 'International Tables Vol C Tables 4.2.6.8 and 6.1.1.4'
H H 0.0000 0.0000 'International Tables Vol C Tables 4.2.6.8 and 6.1.1.4'
O O 0.0106 0.0060 'International Tables Vol C Tables 4.2.6.8 and 6.1.1.4'
Cl Cl 0.1484 0.1585 'International Tables Vol C Tables 4.2.6.8 and 6.1.1.4'
S S 0.1246 0.1234 'International Tables Vol C Tables 4.2.6.8 and 6.1.1.4'

loop_
_geom_angle_atom_site_label_1
_geom_angle_atom_site_label_2
_geom_angle_atom_site_label_3
_geom_angle
O2 S1 O1 118.66(19)
O2 S1 C5 109.47(19)
O1 S1 C5 109.76(19)
O2 S1 C6 107.98(19)
O1 S1 C6 106.7(2)
C5 S1 C6 103.13(19)
C2 C1 H1A 109.5
C2 C1 H1B 109.5
H1A C1 H1B 109.5
C2 C1 H1C 109.5
H1A C1 H1C 109.5
H1B C1 H1C 109.5
C12 C2 C3 117.8(4)
C12 C2 C1 121.2(4)
C3 C2 C1 121.0(4)
C4 C3 C2 121.4(4)
C4 C3 H3 119.3
C2 C3 H3 119.3
C3 C4 C5 119.5(4)
C3 C4 H4 120.3
C5 C4 H4 120.3
C4 C5 C13 120.1(4)
C4 C5 S1 120.1(3)
C13 C5 S1 119.8(3)
C7 C6 S1 108.8(3)
C7 C6 H6A 109.9
S1 C6 H6A 109.9
C7 C6 H6B 109.9
S1 C6 H6B 109.9
H6A C6 H6B 108.3
O3 C7 C8 121.4(4)
O3 C7 C6 118.8(4)
C8 C7 C6 119.8(3)
C9 C8 C15 118.8(4)
C9 C8 C7 123.4(4)
C15 C8 C7 117.8(4)
C8 C9 C10 120.8(4)
C8 C9 H9 119.6
C10 C9 H9 119.6
C11 C10 C9 118.8(4)
C11 C10 H10 120.6
C9 C10 H10 120.6
C14 C11 C10 121.6(4)
C14 C11 Cl1 118.2(4)
C10 C11 Cl1 120.1(4)
C13 C12 C2 122.2(4)
C13 C12 H12 118.9
C2 C12 H12 118.9
C12 C13 C5 119.1(4)
C12 C13 H13 120.5
C5 C13 H13 120.5
C11 C14 C15 119.1(4)
C11 C14 H14 120.5
C15 C14 H14 120.5
C14 C15 C8 120.8(4)
C14 C15 H15 119.6
C8 C15 H15 119.6

loop_
_geom_bond_atom_site_label_1
_geom_bond_atom_site_label_2
_geom_bond_distance
S1 O2 1.434(3)
S1 O1 1.441(3)
S1 C5 1.754(4)
S1 C6 1.782(4)
Cl1 C11 1.740(5)
C1 C2 1.509(6)
C1 H1A 0.9600
C1 H1B 0.9600
C1 H1C 0.9600
C2 C12 1.375(6)
C2 C3 1.385(6)
C3 C4 1.378(6)
C3 H3 0.9300
C4 C5 1.383(6)
C4 H4 0.9300
C5 C13 1.384(5)
C6 C7 1.528(6)
C6 H6A 0.9700
C6 H6B 0.9700
C7 O3 1.209(4)
C7 C8 1.491(6)
C8 C9 1.376(6)
C8 C15 1.384(6)
C9 C10 1.376(6)
C9 H9 0.9300
C10 C11 1.371(7)
C10 H10 0.9300
C11 C14 1.361(6)
C12 C13 1.374(6)
C12 H12 0.9300
C13 H13 0.9300
C14 C15 1.372(6)
C14 H14 0.9300
C15 H15 0.9300
